data_4346852
loop_
_publ_author_name
'Yadav, Munendra'
'Bhunia, Asamanjoy'
'Jana, Salil K.'
'Roesky, Peter W.'

_publ_contact_author
;
      Prof. Dr. Peter W. Roesky
      Karlsruher Institut fuer Technologie (KIT)
      Institut fuer Anorganische Chemie
      Lehrstuhl fuer Anorganische Funktionsmaterialien
      Engesserstr. 15, Geb. 30.45
      76131 Karlsruhe 
      Bundesrepublik Deutschland
;
_publ_section_title
;
 Manganese- and Lanthanide-Based 1D Chiral Coordination Polymers as an
 Enantioselective Catalyst for Sulfoxidation.
;
_journal_issue 6
_journal_name_full 'Inorganic chemistry'
_journal_page_first 2701
_journal_page_last 2708
_journal_paper_doi 10.1021/acs.inorgchem.5b02234
_journal_volume 55
_journal_year 2016
_chemical_absolute_configuration rmad
_chemical_formula_moiety 'C62 H82 Cl2 Mn2 N12 O26 Sm2, (H2O)'
_chemical_formula_sum 'C62 H84 Cl2 Mn2 N12 O27 Sm2'
_chemical_formula_weight 1810.89
_space_group_crystal_system monoclinic
_space_group_IT_number 5
_space_group_name_Hall 'C 2y'
_space_group_name_H-M_alt 'C 1 2 1'
_atom_sites_solution_hydrogens geom
_audit_creation_method SHELXL-2013
_cell_angle_alpha 90
_cell_angle_beta 114.71(3)
_cell_angle_gamma 90
_cell_formula_units_Z 4
_cell_length_a 32.571(7)
_cell_length_b 10.734(2)
_cell_length_c 25.464(5)
_cell_measurement_reflns_used 49186
_cell_measurement_temperature 150(2)
_cell_measurement_theta_max 27.22
_cell_measurement_theta_min 1.38
_cell_volume 8087(3)
_computing_cell_refinement 'STOE X-AREA'
_computing_data_collection 'STOE X-AREA'
_computing_data_reduction 'STOE X-RED'
_computing_structure_refinement 'SHELXL-2013 (Sheldrick, 2013)'
_diffrn_ambient_temperature 150(2)
_diffrn_measured_fraction_theta_full 0.999
_diffrn_measured_fraction_theta_max 0.996
_diffrn_measurement_device_type 'STOE IPDS 2'
_diffrn_radiation_type MoK\a
_diffrn_radiation_wavelength 0.71073
_diffrn_reflns_av_R_equivalents 0.0581
_diffrn_reflns_av_unetI/netI 0.0487
_diffrn_reflns_Laue_measured_fraction_full 0.999
_diffrn_reflns_Laue_measured_fraction_max 0.996
_diffrn_reflns_limit_h_max 37
_diffrn_reflns_limit_h_min -41
_diffrn_reflns_limit_k_max 13
_diffrn_reflns_limit_k_min -13
_diffrn_reflns_limit_l_max 32
_diffrn_reflns_limit_l_min -31
_diffrn_reflns_number 31488
_diffrn_reflns_point_group_measured_fraction_full 1.000
_diffrn_reflns_point_group_measured_fraction_max 0.996
_diffrn_reflns_theta_full 25.242
_diffrn_reflns_theta_max 26.745
_diffrn_reflns_theta_min 1.376
_exptl_absorpt_coefficient_mu 1.882
_exptl_absorpt_correction_T_max 0.7646
_exptl_absorpt_correction_T_min 0.6360
_exptl_absorpt_correction_type integration
_exptl_absorpt_process_details numerical
_exptl_crystal_colour redbrown
_exptl_crystal_density_diffrn 1.530
_exptl_crystal_description prism
_exptl_crystal_F_000 3664
_exptl_crystal_size_max 0.294
_exptl_crystal_size_mid 0.219
_exptl_crystal_size_min 0.177
_refine_diff_density_max 2.239
_refine_diff_density_min -4.282
_refine_diff_density_rms 0.238
_refine_ls_abs_structure_details
;
 Flack x determined using 7591 quotients [(I+)-(I-)]/[(I+)+(I-)]
 (Parsons and Flack (2004), Acta Cryst. A60, s61).
;
_refine_ls_abs_structure_Flack 0.186(11)
_refine_ls_extinction_method none
_refine_ls_goodness_of_fit_ref 1.199
_refine_ls_hydrogen_treatment constr
_refine_ls_matrix_type full
_refine_ls_number_parameters 918
_refine_ls_number_reflns 17138
_refine_ls_number_restraints 142
_refine_ls_restrained_S_all 1.195
_refine_ls_R_factor_all 0.0992
_refine_ls_R_factor_gt 0.0980
_refine_ls_shift/su_max 0.001
_refine_ls_shift/su_mean 0.000
_refine_ls_structure_factor_coef Fsqd
_refine_ls_weighting_details
;
 w=1/[\s^2^(Fo^2^)+(0.0381P)^2^+352.5583P]
 where P=(Fo^2^+2Fc^2^)/3
;
_refine_ls_weighting_scheme calc
_refine_ls_wR_factor_gt 0.2403
_refine_ls_wR_factor_ref 0.2409
_reflns_Friedel_coverage 0.894
_reflns_Friedel_fraction_full 1.000
_reflns_Friedel_fraction_max 0.995
_reflns_number_gt 16704
_reflns_number_total 17138
_reflns_threshold_expression 'I > 2\s(I)'
_cod_data_source_file ic5b02234_si_004.cif
_cod_data_source_block my676c2
_cod_original_sg_symbol_H-M 'C 2'
_cod_database_code 4346852
_shelx_space_group_comment
;
The symmetry employed for this shelxl refinement is uniquely defined
by the following loop, which should always be used as a source of
symmetry information in preference to the above space-group names.
They are only intended as comments.
;
_shelxl_version_number 2013-2

loop_
_space_group_symop_operation_xyz
'x, y, z'
'-x, y, -z'
'x+1/2, y+1/2, z'
'-x+1/2, y+1/2, -z'

loop_
_atom_site_label
_atom_site_type_symbol
_atom_site_fract_x
_atom_site_fract_y
_atom_site_fract_z
_atom_site_U_iso_or_equiv
_atom_site_adp_type
_atom_site_occupancy
_atom_site_site_symmetry_order
_atom_site_calc_flag
_atom_site_refinement_flags_posn
_atom_site_refinement_flags_adp
_atom_site_refinement_flags_occupancy
_atom_site_disorder_assembly
_atom_site_disorder_group
Sm1 Sm 1.01482(3) 1.02553(10) 0.82047(4) 0.0341(2) Uani 1 1 d . . . . .
Sm2 Sm 0.99104(3) 0.81302(12) 0.67370(4) 0.0380(3) Uani 1 1 d . . . . .
Mn1 Mn 1.16418(11) 0.6044(3) 1.07387(13) 0.0347(7) Uani 1 1 d . . . . .
Mn2 Mn 0.81852(12) 1.1786(3) 0.41934(14) 0.0382(7) Uani 1 1 d . . . . .
Cl1 Cl 1.1119(3) 0.4125(9) 1.0384(4) 0.075(2) Uani 1 1 d . . . . .
Cl2 Cl 0.7564(2) 1.0297(7) 0.4210(3) 0.0534(14) Uani 1 1 d . . . . .
O1 O 1.0555(6) 0.7577(19) 1.2808(8) 0.051(5) Uani 1 1 d . . . . .
O2 O 1.0496(6) 0.8865(16) 1.2106(8) 0.043(4) Uani 1 1 d . . . . .
O3 O 1.1308(6) 0.6867(15) 1.1090(6) 0.042(4) Uani 1 1 d . . . . .
O4 O 1.1355(6) 0.6925(17) 1.0045(6) 0.045(4) Uani 1 1 d . . . . .
O5 O 1.0464(5) 0.6808(16) 0.7475(7) 0.041(3) Uani 1 1 d . U . . .
O6 O 1.0374(5) 0.8282(16) 0.8038(6) 0.036(3) Uani 1 1 d . U . . .
O7 O 0.9585(7) 1.145(2) 0.7481(9) 0.064(5) Uani 1 1 d . U . . .
O8 O 0.9686(6) 1.0016(19) 0.6930(8) 0.055(5) Uani 1 1 d . U . . .
O9 O 0.8619(6) 1.1316(17) 0.4939(7) 0.045(4) Uani 1 1 d . U . . .
O10 O 0.8413(7) 1.0754(16) 0.3781(8) 0.056(5) Uani 1 1 d . . . . .
O11 O 0.9437(6) 0.9352(19) 0.2916(8) 0.050(4) Uani 1 1 d . . . . .
O12 O 0.9348(5) 1.0757(14) 0.2213(7) 0.038(4) Uani 1 1 d . . . . .
O13 O 0.8698(9) 1.329(3) 0.4130(11) 0.089(7) Uiso 1 1 d . . . . .
O14B O 0.9246(16) 1.443(5) 0.423(2) 0.076(12) Uiso 0.5 1 d . . P A 2
O16 O 1.2162(7) 0.7643(18) 1.1178(9) 0.061(5) Uani 1 1 d . . . . .
O17 O 1.2586(10) 0.921(2) 1.1268(12) 0.111(11) Uani 1 1 d . . . . .
O18 O 1.2438(12) 0.783(3) 1.0559(15) 0.117(11) Uani 1 1 d . . . . .
O19 O 0.9174(7) 0.820(3) 0.5956(9) 0.076(6) Uani 1 1 d . U . . .
O20 O 0.9755(7) 0.6015(19) 0.6425(8) 0.056(5) Uani 1 1 d . . . . .
O23 O 1.0337(8) 1.244(2) 0.8502(10) 0.069(6) Uani 1 1 d . . . . .
O24 O 1.0859(7) 1.009(2) 0.9006(8) 0.062(5) Uani 1 1 d . U . . .
N1 N 1.2023(5) 0.5115(17) 1.1464(7) 0.032(3) Uani 1 1 d . U . . .
N2 N 1.2071(6) 0.529(3) 1.0461(8) 0.044(4) Uani 1 1 d . . . . .
N3 N 0.7937(5) 1.3138(18) 0.4531(6) 0.028(3) Uani 1 1 d . . . . .
N4 N 0.7745(6) 1.2523(17) 0.3461(7) 0.033(4) Uani 1 1 d . U . . .
N5 N 0.8845(8) 1.3956(19) 0.4325(10) 0.051(6) Uani 1 1 d . . . . .
N6 N 1.2409(6) 0.830(3) 1.1019(8) 0.057(6) Uani 1 1 d . . . . .
N7 N 0.8528(7) 0.7399(18) 0.5318(9) 0.043(5) Uani 1 1 d . . . . .
N10 N 1.0051(14) 1.426(4) 0.8594(17) 0.107(11) Uani 1 1 d . U . . .
N11 N 1.1490(7) 1.107(2) 0.9691(9) 0.049(5) Uani 1 1 d . U . . .
C1 C 1.0654(7) 0.796(2) 1.2412(10) 0.039(5) Uani 1 1 d . . . . .
C2 C 1.0996(8) 0.721(2) 1.2281(10) 0.040(5) Uani 1 1 d . . . . .
C3 C 1.1280(9) 0.639(2) 1.2687(11) 0.050(6) Uani 1 1 d . . . . .
H3 H 1.1261 0.6281 1.3046 0.060 Uiso 1 1 calc R U . . .
C4 C 1.1601(9) 0.572(2) 1.2560(9) 0.040(5) Uani 1 1 d . . . . .
H4 H 1.1796 0.5147 1.2837 0.048 Uiso 1 1 calc R U . . .
C5 C 1.1637(7) 0.588(2) 1.2022(9) 0.036(4) Uani 1 1 d . . . . .
C6 C 1.1324(7) 0.668(2) 1.1610(8) 0.036(4) Uani 1 1 d . . . . .
C7 C 1.1019(7) 0.732(2) 1.1751(9) 0.036(4) Uani 1 1 d . . . . .
H7 H 1.0812 0.7863 1.1470 0.043 Uiso 1 1 calc R U . . .
C8 C 1.1974(7) 0.513(2) 1.1944(8) 0.039(5) Uani 1 1 d . . . . .
H8 H 1.2169 0.4628 1.2256 0.047 Uiso 1 1 calc R U . . .
C9 C 1.2352(7) 0.426(2) 1.1388(9) 0.039(5) Uani 1 1 d . . . . .
H9 H 1.2194 0.3458 1.1221 0.047 Uiso 1 1 calc R U . . .
C10 C 1.2763(8) 0.397(3) 1.1945(10) 0.054(7) Uani 1 1 d . . . . .
H10A H 1.2669 0.3563 1.2225 0.065 Uiso 1 1 calc R U . . .
H10B H 1.2924 0.4751 1.2120 0.065 Uiso 1 1 calc R U . . .
C11 C 1.3080(9) 0.309(3) 1.1797(10) 0.057(7) Uani 1 1 d . . . . .
H11A H 1.2922 0.2295 1.1641 0.069 Uiso 1 1 calc R U . . .
H11B H 1.3353 0.2904 1.2153 0.069 Uiso 1 1 calc R U . . .
C12 C 1.3220(8) 0.371(2) 1.1342(10) 0.043(5) Uani 1 1 d . . . . .
H12A H 1.3389 0.4492 1.1504 0.051 Uiso 1 1 calc R U . . .
H12B H 1.3420 0.3145 1.1250 0.051 Uiso 1 1 calc R U . . .
C13 C 1.2799(7) 0.401(2) 1.0793(9) 0.039(5) Uani 1 1 d . . . . .
H13A H 1.2635 0.3224 1.0625 0.047 Uiso 1 1 calc R U . . .
H13B H 1.2887 0.4400 1.0505 0.047 Uiso 1 1 calc R U . . .
C14 C 1.2489(7) 0.489(2) 1.0938(9) 0.036(5) Uani 1 1 d . . . . .
H14 H 1.2667 0.5654 1.1120 0.043 Uiso 1 1 calc R U . . .
C15 C 1.1990(6) 0.507(2) 0.9932(8) 0.030(4) Uani 1 1 d . U . . .
H15 H 1.2192 0.4552 0.9847 0.036 Uiso 1 1 calc R U . . .
C16 C 1.1593(8) 0.5588(19) 0.9457(9) 0.033(4) Uani 1 1 d . . . . .
C17 C 1.1306(7) 0.646(2) 0.9515(8) 0.032(4) Uani 1 1 d . . . . .
C18 C 1.0958(7) 0.7062(18) 0.9025(8) 0.029(4) Uani 1 1 d . . . . .
H18 H 1.0781 0.7730 0.9064 0.035 Uiso 1 1 calc R U . . .
C19 C 1.0899(6) 0.6581(17) 0.8485(8) 0.023(4) Uani 1 1 d . . . . .
C5AA C 1.1172(7) 0.572(2) 0.8420(9) 0.035(5) Uani 1 1 d . . . . .
H5AA H 1.1120 0.5431 0.8044 0.042 Uiso 1 1 calc R U . . .
C21 C 1.1524(7) 0.525(3) 0.8893(8) 0.036(4) Uani 1 1 d . . . . .
H21 H 1.1727 0.4690 0.8839 0.044 Uiso 1 1 calc R U . . .
C22 C 1.0557(7) 0.722(2) 0.7972(8) 0.032(4) Uani 1 1 d . . . . .
C23 C 0.9501(8) 1.100(2) 0.7003(10) 0.043(5) Uani 1 1 d . U . . .
C24 C 0.9129(8) 1.162(2) 0.6482(12) 0.045(6) Uani 1 1 d . . . . .
C25 C 0.9037(8) 1.128(2) 0.5928(10) 0.039(5) Uani 1 1 d . U . . .
H25 H 0.9231 1.0678 0.5876 0.047 Uiso 1 1 calc R U . . .
C26 C 0.8687(7) 1.172(2) 0.5438(9) 0.030(4) Uani 1 1 d . U . . .
C27 C 0.8427(7) 1.2732(17) 0.5529(9) 0.032(4) Uani 1 1 d . . . . .
C28 C 0.8532(8) 1.319(3) 0.6101(10) 0.046(5) Uani 1 1 d . U . . .
H28 H 0.8372 1.3881 0.6160 0.055 Uiso 1 1 calc R U . . .
C29 C 0.8877(8) 1.260(2) 0.6572(10) 0.043(5) Uani 1 1 d . . . . .
H29 H 0.8941 1.2862 0.6955 0.051 Uiso 1 1 calc R U . . .
C30 C 0.8062(6) 1.337(2) 0.5078(8) 0.031(4) Uani 1 1 d . U . . .
H30 H 0.7903 1.3991 0.5184 0.037 Uiso 1 1 calc R U . . .
C31 C 0.7599(6) 1.3978(17) 0.4076(8) 0.027(4) Uani 1 1 d . . . . .
H31 H 0.7763 1.4672 0.3983 0.032 Uiso 1 1 calc R U . . .
C32 C 0.7262(8) 1.450(2) 0.4257(10) 0.041(5) Uani 1 1 d . . . . .
H32A H 0.7409 1.5042 0.4598 0.050 Uiso 1 1 calc R U . . .
H32B H 0.7104 1.3816 0.4361 0.050 Uiso 1 1 calc R U . . .
C33 C 0.6923(7) 1.525(3) 0.3741(9) 0.043(5) Uani 1 1 d . . . . .
H33A H 0.6690 1.5607 0.3851 0.052 Uiso 1 1 calc R U . . .
H33B H 0.7086 1.5948 0.3659 0.052 Uiso 1 1 calc R U . . .
C34 C 0.6693(8) 1.449(3) 0.3199(10) 0.046(6) Uani 1 1 d . . . . .
H34A H 0.6513 1.3811 0.3265 0.056 Uiso 1 1 calc R U . . .
H34B H 0.6487 1.5019 0.2881 0.056 Uiso 1 1 calc R U . . .
C35 C 0.7044(8) 1.395(2) 0.3043(9) 0.041(5) Uani 1 1 d . . . . .
H35A H 0.7216 1.4631 0.2965 0.049 Uiso 1 1 calc R U . . .
H35B H 0.6899 1.3448 0.2686 0.049 Uiso 1 1 calc R U . . .
C36 C 0.7370(6) 1.3122(19) 0.3535(8) 0.030(4) Uani 1 1 d . . . . .
H36 H 0.7190 1.2468 0.3625 0.036 Uiso 1 1 calc R U . . .
C37 C 0.7790(8) 1.253(2) 0.2985(9) 0.043(5) Uani 1 1 d . . . . .
H37 H 0.7569 1.2951 0.2665 0.052 Uiso 1 1 calc R U . . .
C38 C 0.8164(9) 1.191(3) 0.2904(10) 0.052(6) Uani 1 1 d . . . . .
C39 C 0.8230(9) 1.222(3) 0.2414(10) 0.059(8) Uani 1 1 d . . . . .
H39 H 0.8013 1.2735 0.2132 0.070 Uiso 1 1 calc R U . . .
C40 C 0.8584(9) 1.181(4) 0.2317(11) 0.063(8) Uani 1 1 d . . . . .
H40 H 0.8647 1.2134 0.2011 0.075 Uiso 1 1 calc R U . . .
C41 C 0.8862(7) 1.085(2) 0.2708(10) 0.041(5) Uani 1 1 d . . . . .
C42 C 0.8789(8) 1.054(2) 0.3176(10) 0.043(6) Uani 1 1 d . . . . .
H42 H 0.8970 0.9914 0.3429 0.052 Uiso 1 1 calc R U . . .
C43 C 0.8455(8) 1.112(2) 0.3301(11) 0.044(5) Uani 1 1 d . . . . .
C44 C 0.9242(8) 1.036(3) 0.2599(10) 0.051(6) Uani 1 1 d . . . . .
C45 C 0.8815(7) 0.830(2) 0.5525(10) 0.045(5) Uani 1 1 d . . . . .
C46B C 0.8076(17) 0.735(5) 0.483(2) 0.039(10) Uiso 0.5 1 d . . P B 2
C47B C 0.855(4) 0.569(10) 0.552(4) 0.12(3) Uiso 0.5 1 d . . P B 2
C54 C 1.0326(10) 1.334(3) 0.8760(13) 0.062(7) Uani 1 1 d . U . . .
C55 C 0.970(2) 1.453(7) 0.802(3) 0.17(2) Uiso 1 1 d . . . . .
C56 C 1.0062(16) 1.527(6) 0.901(2) 0.112(13) Uani 1 1 d . U . . .
C57 C 1.1200(12) 1.024(4) 0.9488(15) 0.076(8) Uani 1 1 d . U . . .
C58 C 1.1486(10) 1.224(3) 0.9369(13) 0.058(7) Uani 1 1 d . U . . .
C59 C 1.1846(14) 1.112(4) 1.0231(18) 0.091(12) Uiso 1 1 d . . . . .
O21A O 0.9832(11) 0.947(3) 0.5883(13) 0.040(7) Uiso 0.5 1 d . . P C 1
O22A O 1.0139(18) 0.806(6) 0.592(2) 0.097(15) Uiso 0.5 1 d . . P C 2
O25A O 0.9878(12) 1.075(3) 0.8939(15) 0.050(8) Uiso 0.5 1 d . . P D 1
O26A O 1.0163(12) 0.918(4) 0.9105(15) 0.052(9) Uiso 0.5 1 d . . P D 2
N9A N 1.0028(18) 1.058(5) 0.529(2) 0.068(14) Uiso 0.5 1 d . . P C 1
N12A N 0.978(2) 1.136(6) 0.969(3) 0.088(18) Uiso 0.5 1 d . . P D 1
C51A C 1.0093(17) 0.971(5) 0.574(2) 0.047(11) Uiso 0.5 1 d . . P C 1
C52A C 0.954(2) 1.066(7) 0.484(3) 0.064(17) Uiso 0.5 1 d . . P C 1
C53A C 1.040(3) 1.113(9) 0.523(4) 0.08(2) Uiso 0.5 1 d . . P C 1
C60A C 1.0028(18) 1.123(5) 0.940(2) 0.053(12) Uiso 0.5 1 d . . P D 1
C61A C 1.002(3) 1.236(8) 0.982(3) 0.08(2) Uiso 0.5 1 d . . P D 1
C62A C 0.937(3) 1.110(8) 0.962(3) 0.080(19) Uiso 0.5 1 d . . P D 1
O21B O 1.0451(15) 0.738(4) 0.6327(19) 0.067(11) Uiso 0.5 1 d . . P C 1
O25B O 0.9564(10) 1.119(3) 0.8480(14) 0.047(8) Uiso 0.5 1 d D . P D 1
N12B N 0.8821(14) 1.202(5) 0.817(2) 0.083(17) Uiso 0.5 1 d D . P D 1
C52B C 1.153(2) 0.616(7) 0.688(3) 0.066(16) Uiso 0.5 1 d . . P C 1
N9B N 1.173(4) 0.666(11) 0.683(4) 0.15(3) Uiso 0.5 1 d . . P C 1
C60B C 0.9149(11) 1.128(4) 0.8261(19) 0.041(10) Uiso 0.5 1 d D . P D 1
C61B C 0.8337(14) 1.205(5) 0.788(2) 0.053(13) Uiso 0.5 1 d D . P D 1
O27B O 0.9625(14) 0.767(4) 0.9980(18) 0.065(11) Uiso 0.5 1 d . . P E 1
O27A O 1.249(2) 0.841(7) 0.683(3) 0.12(2) Uiso 0.5 1 d . . P F 2
O26B O 0.9951(17) 0.831(5) 0.9719(19) 0.084(13) Uiso 0.5 1 d . . P G 2
O22B O 1.018(4) 0.619(12) 0.521(6) 0.25(6) Uiso 0.5 1 d . . P H 2
N8 N 1.0000(13) 0.399(4) 0.6337(16) 0.096(10) Uiso 1 1 d . . . . .
C48 C 0.997(3) 0.485(9) 0.670(4) 0.20(2) Uani 1 1 d . U . . .
C50 C 1.033(3) 0.308(9) 0.661(3) 0.19(3) Uani 1 1 d . U . . .
O15B O 0.868(3) 1.485(8) 0.447(3) 0.30(4) Uiso 1 1 d . . . . .
O14A O 0.931(5) 1.415(13) 0.478(6) 0.24(5) Uiso 0.5 1 d . . P A 1
C0AA C 1.121(2) 0.701(6) 0.650(3) 0.069(16) Uiso 0.5 1 d . . P C 1
C46A C 0.8179(18) 0.760(5) 0.472(2) 0.046(12) Uiso 0.5 1 d . . P B 1
C47A C 0.8634(12) 0.646(4) 0.5728(16) 0.025(7) Uiso 0.5 1 d . . P B 1
C53B C 1.223(4) 0.700(12) 0.690(5) 0.14(4) Uiso 0.5 1 d . . P C 1
C62B C 0.844(4) 1.036(12) 0.849(5) 0.13(3) Uiso 0.5 1 d . . P D 1
C49 C 0.969(3) 0.408(9) 0.569(4) 0.21(3) Uiso 1 1 d . . . . .

loop_
_atom_site_aniso_label
_atom_site_aniso_U_11
_atom_site_aniso_U_22
_atom_site_aniso_U_33
_atom_site_aniso_U_23
_atom_site_aniso_U_13
_atom_site_aniso_U_12
Sm1 0.0344(5) 0.0425(6) 0.0255(4) -0.0021(5) 0.0126(4) -0.0004(5)
Sm2 0.0309(5) 0.0583(7) 0.0262(5) -0.0012(5) 0.0134(4) 0.0004(5)
Mn1 0.0415(17) 0.0336(16) 0.0288(15) 0.0059(13) 0.0144(13) 0.0156(14)
Mn2 0.0491(19) 0.0295(16) 0.0360(16) 0.0056(13) 0.0178(15) 0.0151(15)
Cl1 0.060(4) 0.090(6) 0.067(5) -0.008(4) 0.018(4) -0.021(4)
Cl2 0.062(3) 0.036(3) 0.059(3) 0.014(3) 0.022(3) 0.002(3)
O1 0.054(10) 0.070(12) 0.050(10) -0.017(9) 0.041(9) -0.003(9)
O2 0.043(9) 0.033(8) 0.065(11) -0.003(8) 0.034(8) -0.011(7)
O3 0.059(10) 0.036(8) 0.034(7) 0.011(6) 0.024(7) 0.023(7)
O4 0.055(9) 0.050(10) 0.031(7) 0.009(7) 0.020(7) 0.031(8)
O5 0.041(4) 0.041(4) 0.040(4) -0.0005(14) 0.0162(19) 0.0005(14)
O6 0.036(3) 0.035(3) 0.036(3) 0.0006(14) 0.0147(18) 0.0006(14)
O7 0.064(5) 0.063(5) 0.064(5) 0.0005(14) 0.026(3) 0.0000(14)
O8 0.055(5) 0.055(5) 0.056(5) 0.0007(14) 0.023(2) 0.0003(14)
O9 0.045(4) 0.045(4) 0.045(4) 0.0001(14) 0.019(2) 0.0004(14)
O10 0.074(12) 0.046(10) 0.063(11) 0.027(8) 0.045(10) 0.035(9)
O11 0.042(9) 0.057(11) 0.056(10) -0.015(9) 0.025(8) -0.005(8)
O12 0.044(8) 0.029(8) 0.053(9) -0.007(7) 0.033(8) 0.002(6)
O16 0.060(11) 0.049(11) 0.081(13) -0.001(10) 0.036(10) -0.001(9)
O17 0.12(2) 0.064(16) 0.11(2) 0.009(15) 0.002(17) -0.052(16)
O18 0.16(3) 0.08(2) 0.16(3) -0.034(19) 0.11(2) -0.025(19)
O19 0.075(6) 0.075(6) 0.076(6) 0.0002(14) 0.031(3) -0.0001(14)
O20 0.065(12) 0.042(10) 0.043(9) -0.015(8) 0.005(8) -0.006(9)
O23 0.074(14) 0.058(13) 0.070(13) -0.024(11) 0.023(11) -0.007(11)
O24 0.062(5) 0.061(5) 0.062(5) 0.0004(14) 0.024(2) -0.0002(14)
N1 0.032(4) 0.032(4) 0.032(4) 0.0002(14) 0.0135(19) -0.0001(14)
N2 0.036(9) 0.061(13) 0.039(9) 0.002(11) 0.020(8) 0.011(11)
N3 0.027(7) 0.025(8) 0.028(7) 0.007(8) 0.008(6) 0.013(8)
N4 0.033(4) 0.033(4) 0.033(4) 0.0000(14) 0.014(2) 0.0001(14)
N5 0.065(14) 0.020(9) 0.048(12) 0.003(9) 0.003(11) 0.014(9)
N6 0.034(9) 0.091(19) 0.038(10) -0.006(12) 0.008(8) -0.013(12)
N7 0.042(10) 0.022(9) 0.053(11) -0.010(8) 0.006(9) 0.007(8)
N10 0.107(11) 0.107(11) 0.107(11) -0.0004(14) 0.044(5) 0.0002(14)
N11 0.049(5) 0.049(5) 0.049(5) -0.0004(14) 0.020(2) 0.0001(14)
C1 0.031(10) 0.034(12) 0.047(12) 0.002(10) 0.011(9) -0.006(9)
C2 0.048(12) 0.043(12) 0.045(12) 0.006(10) 0.035(11) 0.012(10)
C3 0.060(15) 0.050(15) 0.051(14) 0.018(11) 0.034(13) 0.019(12)
C4 0.063(14) 0.031(10) 0.028(10) 0.014(8) 0.020(10) 0.019(10)
C5 0.039(11) 0.039(12) 0.034(10) 0.011(9) 0.021(9) 0.005(9)
C6 0.039(11) 0.043(12) 0.028(9) -0.003(9) 0.016(8) 0.001(9)
C7 0.039(11) 0.033(11) 0.039(11) -0.004(9) 0.019(9) 0.004(9)
C8 0.048(11) 0.044(13) 0.023(8) -0.010(9) 0.013(8) 0.001(11)
C9 0.042(11) 0.050(13) 0.028(10) 0.011(9) 0.018(9) 0.017(10)
C10 0.042(13) 0.09(2) 0.032(11) 0.010(12) 0.016(10) 0.030(14)
C11 0.057(14) 0.070(17) 0.044(12) 0.017(14) 0.021(11) 0.039(15)
C12 0.051(13) 0.036(12) 0.042(12) 0.017(10) 0.019(11) 0.022(10)
C13 0.036(11) 0.053(14) 0.026(10) 0.011(9) 0.012(9) 0.012(10)
C14 0.031(10) 0.037(12) 0.035(10) 0.012(8) 0.010(8) 0.007(8)
C15 0.030(4) 0.030(4) 0.030(4) -0.0002(14) 0.012(2) 0.0002(14)
C16 0.042(11) 0.025(10) 0.031(10) 0.000(8) 0.014(9) 0.002(8)
C17 0.041(11) 0.031(10) 0.023(9) -0.001(7) 0.013(8) 0.007(8)
C18 0.036(10) 0.020(9) 0.027(9) 0.006(7) 0.009(8) 0.000(7)
C19 0.022(8) 0.015(8) 0.023(8) 0.011(7) 0.001(7) 0.007(7)
C5AA 0.040(11) 0.035(11) 0.023(9) 0.001(8) 0.008(8) 0.015(9)
C21 0.037(10) 0.040(11) 0.030(9) -0.013(10) 0.013(8) 0.000(11)
C22 0.029(9) 0.034(10) 0.019(8) 0.006(7) -0.004(7) 0.020(8)
C23 0.043(5) 0.043(5) 0.043(5) 0.0003(14) 0.018(3) -0.0002(14)
C24 0.042(12) 0.023(11) 0.060(15) -0.004(10) 0.012(11) -0.005(9)
C25 0.039(5) 0.039(5) 0.039(5) 0.0001(14) 0.016(2) -0.0002(14)
C26 0.030(4) 0.030(4) 0.030(4) 0.0001(14) 0.012(2) 0.0002(14)
C27 0.033(10) 0.013(8) 0.041(11) 0.009(8) 0.008(9) 0.006(7)
C28 0.046(5) 0.046(5) 0.046(5) -0.0001(14) 0.019(2) -0.0002(14)
C29 0.040(12) 0.031(11) 0.041(12) 0.007(10) 0.002(10) -0.010(10)
C30 0.031(4) 0.031(4) 0.031(4) 0.0000(14) 0.013(2) 0.0005(14)
C31 0.030(9) 0.012(8) 0.034(9) 0.002(7) 0.009(8) 0.009(7)
C32 0.041(12) 0.049(14) 0.033(11) -0.003(10) 0.014(10) 0.016(10)
C33 0.041(11) 0.040(11) 0.038(10) -0.006(11) 0.005(9) 0.015(12)
C34 0.035(11) 0.056(15) 0.040(12) -0.022(11) 0.007(9) 0.004(10)
C35 0.043(12) 0.042(12) 0.027(10) 0.003(9) 0.004(9) 0.015(10)
C36 0.037(9) 0.019(8) 0.034(9) -0.011(8) 0.014(8) 0.003(9)
C37 0.046(12) 0.049(14) 0.034(11) 0.002(10) 0.017(10) 0.008(11)
C38 0.051(14) 0.074(19) 0.036(12) 0.001(12) 0.023(11) 0.010(13)
C39 0.047(14) 0.10(2) 0.032(12) -0.015(13) 0.016(10) 0.002(14)
C40 0.043(13) 0.12(3) 0.032(12) 0.000(14) 0.019(10) 0.012(16)
C41 0.036(11) 0.044(13) 0.043(12) -0.015(10) 0.016(10) 0.004(10)
C42 0.040(11) 0.046(14) 0.044(12) -0.015(10) 0.017(10) 0.009(10)
C43 0.055(14) 0.034(11) 0.052(13) -0.004(10) 0.031(11) 0.011(11)
C44 0.048(12) 0.057(16) 0.042(12) -0.034(13) 0.013(10) -0.006(13)
C45 0.034(10) 0.037(13) 0.047(12) 0.009(10) 0.000(9) 0.004(10)
C54 0.062(7) 0.062(7) 0.062(7) 0.0000(14) 0.026(3) 0.0002(14)
C56 0.112(13) 0.112(13) 0.113(13) -0.001(3) 0.047(6) 0.001(3)
C57 0.076(8) 0.076(8) 0.076(8) 0.0000(14) 0.032(4) -0.0001(14)
C58 0.059(7) 0.055(7) 0.058(7) 0.000(3) 0.023(4) 0.000(3)
C48 0.20(2) 0.20(2) 0.20(2) -0.0001(15) 0.083(10) -0.0001(15)
C50 0.19(3) 0.19(3) 0.19(3) 0.000(3) 0.079(11) 0.000(3)

loop_
_atom_type_symbol
_atom_type_description
_atom_type_scat_dispersion_real
_atom_type_scat_dispersion_imag
_atom_type_scat_source
C C 0.0033 0.0016 'International Tables Vol C Tables 4.2.6.8 and 6.1.1.4'
H H 0.0000 0.0000 'International Tables Vol C Tables 4.2.6.8 and 6.1.1.4'
Cl Cl 0.1484 0.1585 'International Tables Vol C Tables 4.2.6.8 and 6.1.1.4'
Mn Mn 0.3368 0.7283 'International Tables Vol C Tables 4.2.6.8 and 6.1.1.4'
N N 0.0061 0.0033 'International Tables Vol C Tables 4.2.6.8 and 6.1.1.4'
O O 0.0106 0.0060 'International Tables Vol C Tables 4.2.6.8 and 6.1.1.4'
Sm Sm -0.1638 3.4418 'International Tables Vol C Tables 4.2.6.8 and 6.1.1.4'

loop_
_geom_angle_atom_site_label_1
_geom_angle_atom_site_label_2
_geom_angle_atom_site_label_3
_geom_angle
_geom_angle_site_symmetry_1
_geom_angle_site_symmetry_3
O6 Sm1 O7 123.3(6) . .
O6 Sm1 O12 78.1(5) . 2_756
O7 Sm1 O12 89.1(6) . 2_756
O6 Sm1 O24 79.5(7) . .
O7 Sm1 O24 151.1(8) . .
O12 Sm1 O24 78.0(6) 2_756 .
O6 Sm1 O2 71.2(5) . 2_757
O7 Sm1 O2 78.1(7) . 2_757
O12 Sm1 O2 131.6(6) 2_756 2_757
O24 Sm1 O2 129.4(7) . 2_757
O6 Sm1 O25A 125.3(9) . .
O7 Sm1 O25A 94.0(10) . .
O12 Sm1 O25A 147.1(10) 2_756 .
O24 Sm1 O25A 83.8(10) . .
O2 Sm1 O25A 80.9(9) 2_757 .
O6 Sm1 O23 149.5(6) . .
O7 Sm1 O23 74.8(8) . .
O12 Sm1 O23 77.9(7) 2_756 .
O24 Sm1 O23 77.3(8) . .
O2 Sm1 O23 139.3(6) 2_757 .
O25A Sm1 O23 71.4(10) . .
O6 Sm1 O25B 138.5(9) . .
O7 Sm1 O25B 64.3(9) . .
O12 Sm1 O25B 142.2(9) 2_756 .
O24 Sm1 O25B 112.0(9) . .
O2 Sm1 O25B 71.4(9) 2_757 .
O25A Sm1 O25B 30.0(11) . .
O23 Sm1 O25B 69.7(10) . .
O6 Sm1 O26A 82.3(9) . .
O7 Sm1 O26A 131.5(10) . .
O12 Sm1 O26A 138.9(9) 2_756 .
O24 Sm1 O26A 63.0(9) . .
O2 Sm1 O26A 72.7(9) 2_757 .
O23 Sm1 O26A 104.2(10) . .
O8 Sm2 O11 75.1(7) . 2_756
O8 Sm2 O1 77.6(7) . 2_757
O11 Sm2 O1 129.2(7) 2_756 2_757
O8 Sm2 O20 151.0(7) . .
O11 Sm2 O20 133.9(7) 2_756 .
O1 Sm2 O20 80.3(7) 2_757 .
O8 Sm2 O19 81.3(8) . .
O11 Sm2 O19 137.3(8) 2_756 .
O1 Sm2 O19 77.7(7) 2_757 .
O20 Sm2 O19 75.8(8) . .
O8 Sm2 O5 123.5(6) . .
O11 Sm2 O5 76.9(6) 2_756 .
O1 Sm2 O5 83.9(6) 2_757 .
O20 Sm2 O5 71.9(6) . .
O19 Sm2 O5 145.0(8) . .
O8 Sm2 O22A 116.3(16) . .
O11 Sm2 O22A 77.9(14) 2_756 .
O1 Sm2 O22A 152.9(14) 2_757 .
O20 Sm2 O22A 77.8(16) . .
O19 Sm2 O22A 81.5(13) . .
O5 Sm2 O22A 104.1(14) . .
O8 Sm2 O21B 135.7(12) . .
O11 Sm2 O21B 69.7(11) 2_756 .
O1 Sm2 O21B 146.5(12) 2_757 .
O20 Sm2 O21B 69.4(12) . .
O19 Sm2 O21B 107.3(11) . .
O5 Sm2 O21B 73.4(11) . .
O8 Sm2 O21A 75.7(9) . .
O11 Sm2 O21A 75.8(8) 2_756 .
O1 Sm2 O21A 135.8(8) 2_757 .
O20 Sm2 O21A 108.9(9) . .
O19 Sm2 O21A 64.0(9) . .
O5 Sm2 O21A 140.2(8) . .
O21B Sm2 O21A 70.3(13) . .
O4 Mn1 O3 92.9(6) . .
O4 Mn1 N2 91.1(8) . .
O3 Mn1 N2 171.6(9) . .
O4 Mn1 N1 172.5(7) . .
O3 Mn1 N1 93.1(6) . .
N2 Mn1 N1 82.4(7) . .
O4 Mn1 O16 93.3(8) . .
O3 Mn1 O16 82.8(7) . .
N2 Mn1 O16 89.6(9) . .
N1 Mn1 O16 83.0(7) . .
O4 Mn1 Cl1 94.4(7) . .
O3 Mn1 Cl1 96.5(6) . .
N2 Mn1 Cl1 90.5(8) . .
N1 Mn1 Cl1 89.4(6) . .
O16 Mn1 Cl1 172.4(6) . .
O10 Mn2 O9 95.8(8) . .
O10 Mn2 N4 90.4(7) . .
O9 Mn2 N4 171.8(8) . .
O10 Mn2 N3 169.4(7) . .
O9 Mn2 N3 91.6(7) . .
N4 Mn2 N3 81.6(7) . .
O10 Mn2 O13 84.9(10) . .
O9 Mn2 O13 89.9(8) . .
N4 Mn2 O13 85.2(8) . .
N3 Mn2 O13 87.6(9) . .
O10 Mn2 Cl2 98.0(7) . .
O9 Mn2 Cl2 94.5(6) . .
N4 Mn2 Cl2 90.0(5) . .
N3 Mn2 Cl2 89.0(5) . .
O13 Mn2 Cl2 174.5(7) . .
C1 O1 Sm2 139.1(18) . 2_757
C1 O2 Sm1 141.0(14) . 2_757
C6 O3 Mn1 128.0(14) . .
C17 O4 Mn1 123.2(13) . .
C22 O5 Sm2 111.2(13) . .
C22 O6 Sm1 172.5(14) . .
C23 O7 Sm1 109.8(18) . .
C23 O8 Sm2 171.3(18) . .
C26 O9 Mn2 130.8(15) . .
C43 O10 Mn2 123.3(14) . .
C44 O11 Sm2 144.0(16) . 2_756
C44 O12 Sm1 138.9(17) . 2_756
N5 O13 Mn2 138(3) . .
N6 O16 Mn1 133.5(17) . .
C45 O19 Sm2 174(2) . .
C48 O20 Sm2 131(4) . .
C54 O23 Sm1 153(2) . .
C57 O24 Sm1 165(2) . .
C8 N1 C9 120.7(18) . .
C8 N1 Mn1 126.0(15) . .
C9 N1 Mn1 113.0(11) . .
C15 N2 C14 122.0(19) . .
C15 N2 Mn1 125.7(15) . .
C14 N2 Mn1 112.0(13) . .
C30 N3 C31 120.4(17) . .
C30 N3 Mn2 126.2(14) . .
C31 N3 Mn2 113.2(11) . .
C37 N4 C36 123.7(18) . .
C37 N4 Mn2 124.7(16) . .
C36 N4 Mn2 111.6(12) . .
O13 N5 O15B 127(5) . .
O13 N5 O14A 133(6) . .
O15B N5 O14A 95(6) . .
O13 N5 O14B 119(4) . .
O15B N5 O14B 107(5) . .
O17 N6 O16 122(3) . .
O17 N6 O18 127(3) . .
O16 N6 O18 112(3) . .
C45 N7 C47A 109(2) . .
C45 N7 C46B 132(3) . .
C45 N7 C46A 115(3) . .
C47A N7 C46A 136(3) . .
C45 N7 C47B 132(4) . .
C46B N7 C47B 96(4) . .
C54 N10 C55 129(5) . .
C54 N10 C56 121(4) . .
C55 N10 C56 110(4) . .
C57 N11 C59 128(3) . .
C57 N11 C58 123(3) . .
C59 N11 C58 109(3) . .
O2 C1 O1 127(2) . .
O2 C1 C2 116(2) . .
O1 C1 C2 118(2) . .
C3 C2 C7 119(2) . .
C3 C2 C1 119.8(19) . .
C7 C2 C1 121(2) . .
C2 C3 C4 119(2) . .
C2 C3 H3 120.5 . .
C4 C3 H3 120.5 . .
C3 C4 C5 121(2) . .
C3 C4 H4 119.3 . .
C5 C4 H4 119.3 . .
C6 C5 C4 117.5(19) . .
C6 C5 C8 126.3(18) . .
C4 C5 C8 116.0(19) . .
O3 C6 C7 117(2) . .
O3 C6 C5 123.5(19) . .
C7 C6 C5 119.2(19) . .
C6 C7 C2 123(2) . .
C6 C7 H7 118.3 . .
C2 C7 H7 118.3 . .
N1 C8 C5 123(2) . .
N1 C8 H8 118.7 . .
C5 C8 H8 118.7 . .
N1 C9 C10 114.1(18) . .
N1 C9 C14 105.8(17) . .
C10 C9 C14 111.3(19) . .
N1 C9 H9 108.5 . .
C10 C9 H9 108.5 . .
C14 C9 H9 108.5 . .
C9 C10 C11 108.3(19) . .
C9 C10 H10A 110.0 . .
C11 C10 H10A 110.0 . .
C9 C10 H10B 110.0 . .
C11 C10 H10B 110.0 . .
H10A C10 H10B 108.4 . .
C10 C11 C12 110(2) . .
C10 C11 H11A 109.6 . .
C12 C11 H11A 109.6 . .
C10 C11 H11B 109.6 . .
C12 C11 H11B 109.6 . .
H11A C11 H11B 108.1 . .
C13 C12 C11 110(2) . .
C13 C12 H12A 109.7 . .
C11 C12 H12A 109.7 . .
C13 C12 H12B 109.7 . .
C11 C12 H12B 109.7 . .
H12A C12 H12B 108.2 . .
C12 C13 C14 109.7(18) . .
C12 C13 H13A 109.7 . .
C14 C13 H13A 109.7 . .
C12 C13 H13B 109.7 . .
C14 C13 H13B 109.7 . .
H13A C13 H13B 108.2 . .
N2 C14 C13 117.4(18) . .
N2 C14 C9 106.7(17) . .
C13 C14 C9 109.1(17) . .
N2 C14 H14 107.8 . .
C13 C14 H14 107.8 . .
C9 C14 H14 107.8 . .
N2 C15 C16 121.3(19) . .
N2 C15 H15 119.3 . .
C16 C15 H15 119.3 . .
C17 C16 C21 117(2) . .
C17 C16 C15 125.3(19) . .
C21 C16 C15 117.3(19) . .
C16 C17 O4 122.9(19) . .
C16 C17 C18 122.4(18) . .
O4 C17 C18 114.5(17) . .
C19 C18 C17 114.9(17) . .
C19 C18 H18 122.6 . .
C17 C18 H18 122.6 . .
C5AA C19 C18 123.3(17) . .
C5AA C19 C22 120.1(18) . .
C18 C19 C22 116.0(17) . .
C19 C5AA C21 119.9(19) . .
C19 C5AA H5AA 120.1 . .
C21 C5AA H5AA 120.1 . .
C5AA C21 C16 122(2) . .
C5AA C21 H21 119.1 . .
C16 C21 H21 119.1 . .
O5 C22 O6 119.8(17) . .
O5 C22 C19 120.3(18) . .
O6 C22 C19 119.7(17) . .
O7 C23 O8 123(2) . .
O7 C23 C24 117(2) . .
O8 C23 C24 120(2) . .
C25 C24 C29 119(2) . .
C25 C24 C23 122(2) . .
C29 C24 C23 119(2) . .
C24 C25 C26 126(2) . .
C24 C25 H25 117.2 . .
C26 C25 H25 117.2 . .
O9 C26 C25 121(2) . .
O9 C26 C27 123.2(19) . .
C25 C26 C27 115.5(19) . .
C30 C27 C28 114.3(19) . .
C30 C27 C26 125(2) . .
C28 C27 C26 120.9(19) . .
C29 C28 C27 118(2) . .
C29 C28 H28 120.9 . .
C27 C28 H28 120.9 . .
C28 C29 C24 121(2) . .
C28 C29 H29 119.6 . .
C24 C29 H29 119.6 . .
N3 C30 C27 123.3(19) . .
N3 C30 H30 118.3 . .
C27 C30 H30 118.3 . .
C32 C31 N3 112.6(16) . .
C32 C31 C36 110.7(17) . .
N3 C31 C36 104.5(14) . .
C32 C31 H31 109.6 . .
N3 C31 H31 109.6 . .
C36 C31 H31 109.6 . .
C31 C32 C33 107.0(18) . .
C31 C32 H32A 110.3 . .
C33 C32 H32A 110.3 . .
C31 C32 H32B 110.3 . .
C33 C32 H32B 110.3 . .
H32A C32 H32B 108.6 . .
C34 C33 C32 114(2) . .
C34 C33 H33A 108.9 . .
C32 C33 H33A 108.9 . .
C34 C33 H33B 108.9 . .
C32 C33 H33B 108.9 . .
H33A C33 H33B 107.7 . .
C35 C34 C33 108.3(19) . .
C35 C34 H34A 110.0 . .
C33 C34 H34A 110.0 . .
C35 C34 H34B 110.0 . .
C33 C34 H34B 110.0 . .
H34A C34 H34B 108.4 . .
C34 C35 C36 110.7(19) . .
C34 C35 H35A 109.5 . .
C36 C35 H35A 109.5 . .
C34 C35 H35B 109.5 . .
C36 C35 H35B 109.5 . .
H35A C35 H35B 108.1 . .
N4 C36 C35 118.5(16) . .
N4 C36 C31 104.8(14) . .
C35 C36 C31 106.9(16) . .
N4 C36 H36 108.8 . .
C35 C36 H36 108.8 . .
C31 C36 H36 108.8 . .
N4 C37 C38 124(2) . .
N4 C37 H37 118.0 . .
C38 C37 H37 118.0 . .
C43 C38 C39 119(2) . .
C43 C38 C37 122(2) . .
C39 C38 C37 118(2) . .
C40 C39 C38 124(3) . .
C40 C39 H39 118.1 . .
C38 C39 H39 118.1 . .
C39 C40 C41 116(3) . .
C39 C40 H40 122.0 . .
C41 C40 H40 122.0 . .
C42 C41 C40 119(2) . .
C42 C41 C44 123(2) . .
C40 C41 C44 117(2) . .
C41 C42 C43 122(2) . .
C41 C42 H42 118.9 . .
C43 C42 H42 118.9 . .
O10 C43 C38 124(2) . .
O10 C43 C42 117(2) . .
C38 C43 C42 118(2) . .
O12 C44 O11 122(2) . .
O12 C44 C41 124(3) . .
O11 C44 C41 114(2) . .
O19 C45 N7 124(3) . .
O23 C54 N10 129(3) . .
N11 C57 O24 134(4) . .
C51A O21A Sm2 127(4) . .
C60A O25A Sm1 136(4) . .
N9A N9A C51A 139(3) 2_756 .
N9A N9A C53A 68(5) 2_756 .
C51A N9A C53A 121(6) . .
N9A N9A C52A 65(5) 2_756 .
C51A N9A C52A 113(5) . .
C53A N9A C52A 124(6) . .
N9A N9A C53A 56(4) 2_756 2_756
C51A N9A C53A 134(6) . 2_756
C53A N9A C53A 104(7) . 2_756
C52A N9A C53A 22(4) . 2_756
N9A N9A C52A 61(4) 2_756 2_756
C51A N9A C52A 111(5) . 2_756
C53A N9A C52A 22(4) . 2_756
C52A N9A C52A 126(4) . 2_756
C53A N9A C52A 111(6) 2_756 2_756
C61A N12A C60A 76(5) . .
C61A N12A C62A 134(8) . .
C60A N12A C62A 139(7) . .
C61A N12A C61A 40(6) . 2_757
C60A N12A C61A 112(6) . 2_757
C62A N12A C61A 107(6) . 2_757
C61A N12A N12A 64(5) . 2_757
C60A N12A N12A 92(6) . 2_757
C62A N12A N12A 124(7) . 2_757
C61A N12A N12A 48(4) 2_757 2_757
O21A C51A N9A 123(5) . .
C53A C52A N9A 84(10) 2_756 .
C53A C52A N9A 64(10) 2_756 2_756
N9A C52A N9A 54(4) . 2_756
C52A C53A N9A 94(10) 2_756 .
C52A C53A N9A 73(10) 2_756 2_756
N9A C53A N9A 56(5) . 2_756
O25A C60A N12A 120(6) . .
C61A C61A N12A 85(7) 2_757 .
C61A C61A N12A 55(5) 2_757 2_757
N12A C61A N12A 69(6) . 2_757
C0AA O21B Sm2 146(3) . .
C60B O25B Sm1 137(3) . .
C60B N12B C61B 140(5) . .
C60B N12B C62B 89(4) . .
C61B N12B C62B 66(4) . .
C52B N9B C0AA 62(9) . .
C52B N9B C53B 153(10) . .
C0AA N9B C53B 144(9) . .
O25B C60B N12B 144(5) . .
C48 N8 C50 113(6) . .
C48 N8 C49 120(6) . .
C50 N8 C49 127(6) . .
N8 C48 O20 115(6) . .
N9B C0AA O21B 160(6) . .

loop_
_geom_bond_atom_site_label_1
_geom_bond_atom_site_label_2
_geom_bond_distance
_geom_bond_site_symmetry_2
Sm1 O6 2.339(16) .
Sm1 O7 2.36(2) .
Sm1 O12 2.361(14) 2_756
Sm1 O24 2.37(2) .
Sm1 O2 2.423(18) 2_757
Sm1 O25A 2.43(4) .
Sm1 O23 2.46(2) .
Sm1 O25B 2.50(3) .
Sm1 O26A 2.55(4) .
Sm2 O8 2.27(2) .
Sm2 O11 2.334(19) 2_756
Sm2 O1 2.339(14) 2_757
Sm2 O20 2.389(19) .
Sm2 O19 2.39(2) .
Sm2 O5 2.442(16) .
Sm2 O22A 2.50(5) .
Sm2 O21B 2.53(4) .
Sm2 O21A 2.53(3) .
Mn1 O4 1.874(15) .
Mn1 O3 1.892(15) .
Mn1 N2 1.984(18) .
Mn1 N1 2.008(17) .
Mn1 O16 2.34(2) .
Mn1 Cl1 2.583(9) .
Mn2 O10 1.880(17) .
Mn2 O9 1.900(18) .
Mn2 N4 1.981(17) .
Mn2 N3 2.020(17) .
Mn2 O13 2.38(3) .
Mn2 Cl2 2.594(8) .
O1 C1 1.25(3) .
O1 Sm2 2.339(14) 2_757
O2 C1 1.22(3) .
O2 Sm1 2.423(17) 2_757
O3 C6 1.32(2) .
O4 C17 1.38(2) .
O5 C22 1.25(2) .
O6 C22 1.33(2) .
O7 C23 1.23(3) .
O8 C23 1.26(3) .
O9 C26 1.27(3) .
O10 C43 1.34(3) .
O11 C44 1.34(4) .
O11 Sm2 2.334(19) 2_756
O12 C44 1.25(3) .
O12 Sm1 2.361(14) 2_756
O13 N5 0.89(3) .
O14B N5 1.51(5) .
O16 N6 1.26(3) .
O17 N6 1.18(3) .
O18 N6 1.31(3) .
O19 C45 1.23(3) .
O20 C48 1.47(9) .
O23 C54 1.18(4) .
O24 C57 1.28(4) .
N1 C8 1.30(2) .
N1 C9 1.48(3) .
N2 C15 1.28(3) .
N2 C14 1.46(3) .
N3 C30 1.30(2) .
N3 C31 1.52(2) .
N4 C37 1.28(3) .
N4 C36 1.46(2) .
N5 O15B 1.22(8) .
N5 O14A 1.49(13) .
N7 C45 1.29(3) .
N7 C47A 1.39(4) .
N7 C46B 1.47(5) .
N7 C46A 1.49(6) .
N7 C47B 1.90(11) .
N10 C54 1.28(5) .
N10 C55 1.46(7) .
N10 C56 1.50(6) .
N11 C57 1.25(5) .
N11 C59 1.38(5) .
N11 C58 1.49(4) .
C1 C2 1.52(3) .
C2 C3 1.38(3) .
C2 C7 1.39(3) .
C3 C4 1.41(3) .
C3 H3 0.9500 .
C4 C5 1.43(3) .
C4 H4 0.9500 .
C5 C6 1.41(3) .
C5 C8 1.44(3) .
C6 C7 1.37(3) .
C7 H7 0.9500 .
C8 H8 0.9500 .
C9 C10 1.52(3) .
C9 C14 1.55(3) .
C9 H9 1.0000 .
C10 C11 1.56(3) .
C10 H10A 0.9900 .
C10 H10B 0.9900 .
C11 C12 1.56(3) .
C11 H11A 0.9900 .
C11 H11B 0.9900 .
C12 C13 1.53(3) .
C12 H12A 0.9900 .
C12 H12B 0.9900 .
C13 C14 1.54(3) .
C13 H13A 0.9900 .
C13 H13B 0.9900 .
C14 H14 1.0000 .
C15 C16 1.46(3) .
C15 H15 0.9500 .
C16 C17 1.38(3) .
C16 C21 1.40(3) .
C17 C18 1.44(3) .
C18 C19 1.40(3) .
C18 H18 0.9500 .
C19 C5AA 1.34(3) .
C19 C22 1.48(2) .
C5AA C21 1.36(3) .
C5AA H5AA 0.9500 .
C21 H21 0.9500 .
C23 C24 1.53(3) .
C24 C25 1.37(3) .
C24 C29 1.41(4) .
C25 C26 1.38(3) .
C25 H25 0.9500 .
C26 C27 1.45(3) .
C27 C30 1.44(3) .
C27 C28 1.44(3) .
C28 C29 1.41(3) .
C28 H28 0.9500 .
C29 H29 0.9500 .
C30 H30 0.9500 .
C31 C32 1.47(3) .
C31 C36 1.56(2) .
C31 H31 1.0000 .
C32 C33 1.54(3) .
C32 H32A 0.9900 .
C32 H32B 0.9900 .
C33 C34 1.51(3) .
C33 H33A 0.9900 .
C33 H33B 0.9900 .
C34 C35 1.47(3) .
C34 H34A 0.9900 .
C34 H34B 0.9900 .
C35 C36 1.54(3) .
C35 H35A 0.9900 .
C35 H35B 0.9900 .
C36 H36 1.0000 .
C37 C38 1.47(3) .
C37 H37 0.9500 .
C38 C43 1.36(4) .
C38 C39 1.39(3) .
C39 C40 1.35(4) .
C39 H39 0.9500 .
C40 C41 1.46(4) .
C40 H40 0.9500 .
C41 C42 1.35(3) .
C41 C44 1.47(3) .
C42 C43 1.40(3) .
C42 H42 0.9500 .
O21A C51A 1.09(6) .
O25A C60A 1.19(6) .
N9A N9A 1.41(10) 2_756
N9A C51A 1.42(7) .
N9A C53A 1.43(10) .
N9A C52A 1.53(9) .
N9A C53A 1.59(10) 2_756
N9A C52A 1.59(9) 2_756
N12A C61A 1.30(10) .
N12A C60A 1.31(8) .
N12A C62A 1.31(9) .
N12A C61A 1.58(10) 2_757
N12A N12A 1.64(13) 2_757
C52A C53A 0.60(10) 2_756
C52A N9A 1.59(9) 2_756
C53A C52A 0.60(10) 2_756
C53A N9A 1.59(10) 2_756
C61A C61A 1.01(14) 2_757
C61A N12A 1.58(10) 2_757
O21B C0AA 2.36(8) .
O25B C60B 1.23(3) .
N12B C60B 1.27(3) .
N12B C61B 1.43(3) .
N12B C62B 2.49(13) .
C52B N9B 0.89(11) .
N9B C0AA 1.58(12) .
N9B C53B 1.61(14) .
O26B O26B 1.33(9) 2_757
O22B O22B 1.2(2) 2_756
N8 C48 1.33(9) .
N8 C50 1.41(9) .
N8 C49 1.54(9) .

loop_
_geom_torsion_atom_site_label_1
_geom_torsion_atom_site_label_2
_geom_torsion_atom_site_label_3
_geom_torsion_atom_site_label_4
_geom_torsion
_geom_torsion_site_symmetry_1
_geom_torsion_site_symmetry_4
O4 Mn1 O3 C6 178(2) . .
N1 Mn1 O3 C6 -7(2) . .
O16 Mn1 O3 C6 -89(2) . .
Cl1 Mn1 O3 C6 83.0(19) . .
O3 Mn1 O4 C17 -153.3(18) . .
N2 Mn1 O4 C17 34.0(19) . .
O16 Mn1 O4 C17 123.7(18) . .
Cl1 Mn1 O4 C17 -56.6(18) . .
O9 Mn2 O10 C43 -138(2) . .
N4 Mn2 O10 C43 37(2) . .
N3 Mn2 O10 C43 -4(6) . .
O13 Mn2 O10 C43 -48(2) . .
Cl2 Mn2 O10 C43 127(2) . .
Mn2 O13 N5 O15B -52(7) . .
Mn2 O13 N5 O14A 96(9) . .
Mn2 O13 N5 O14B 162(3) . .
Mn1 O16 N6 O17 166(2) . .
Mn1 O16 N6 O18 -14(4) . .
Sm1 O2 C1 O1 -18(4) 2_757 .
Sm1 O2 C1 C2 159.7(18) 2_757 .
Sm2 O1 C1 O2 -2(4) 2_757 .
Sm2 O1 C1 C2 -179.9(17) 2_757 .
O2 C1 C2 C3 163(2) . .
O1 C1 C2 C3 -19(4) . .
O2 C1 C2 C7 -19(3) . .
O1 C1 C2 C7 159(2) . .
C7 C2 C3 C4 2(4) . .
C1 C2 C3 C4 -179(2) . .
C2 C3 C4 C5 0(4) . .
C3 C4 C5 C6 -3(4) . .
C3 C4 C5 C8 -180(2) . .
Mn1 O3 C6 C7 -174.3(16) . .
Mn1 O3 C6 C5 6(3) . .
C4 C5 C6 O3 -177(2) . .
C8 C5 C6 O3 -1(4) . .
C4 C5 C6 C7 3(3) . .
C8 C5 C6 C7 179(2) . .
O3 C6 C7 C2 180(2) . .
C5 C6 C7 C2 -1(4) . .
C3 C2 C7 C6 -2(4) . .
C1 C2 C7 C6 179(2) . .
C9 N1 C8 C5 -175(2) . .
Mn1 N1 C8 C5 -2(3) . .
C6 C5 C8 N1 -1(4) . .
C4 C5 C8 N1 175(2) . .
C8 N1 C9 C10 -31(3) . .
Mn1 N1 C9 C10 155.4(18) . .
C8 N1 C9 C14 -153(2) . .
Mn1 N1 C9 C14 33(2) . .
N1 C9 C10 C11 -179(2) . .
C14 C9 C10 C11 -59(3) . .
C9 C10 C11 C12 58(3) . .
C10 C11 C12 C13 -59(3) . .
C11 C12 C13 C14 59(3) . .
C15 N2 C14 C13 -10(4) . .
Mn1 N2 C14 C13 165.1(17) . .
C15 N2 C14 C9 -132(2) . .
Mn1 N2 C14 C9 42(2) . .
C12 C13 C14 N2 179(2) . .
C12 C13 C14 C9 -60(3) . .
N1 C9 C14 N2 -47(2) . .
C10 C9 C14 N2 -172(2) . .
N1 C9 C14 C13 -175.1(18) . .
C10 C9 C14 C13 61(3) . .
C14 N2 C15 C16 -173(2) . .
Mn1 N2 C15 C16 13(3) . .
N2 C15 C16 C17 8(3) . .
N2 C15 C16 C21 -178(2) . .
C21 C16 C17 O4 -176(2) . .
C15 C16 C17 O4 -2(3) . .
C21 C16 C17 C18 -2(3) . .
C15 C16 C17 C18 171(2) . .
Mn1 O4 C17 C16 -25(3) . .
Mn1 O4 C17 C18 160.5(15) . .
C16 C17 C18 C19 7(3) . .
O4 C17 C18 C19 -178.7(18) . .
C17 C18 C19 C5AA -6(3) . .
C17 C18 C19 C22 -177.3(18) . .
C18 C19 C5AA C21 1(3) . .
C22 C19 C5AA C21 171(2) . .
C19 C5AA C21 C16 5(4) . .
C17 C16 C21 C5AA -4(4) . .
C15 C16 C21 C5AA -178(2) . .
Sm2 O5 C22 O6 -3(3) . .
Sm2 O5 C22 C19 -177.8(15) . .
C5AA C19 C22 O5 13(3) . .
C18 C19 C22 O5 -175.9(19) . .
C5AA C19 C22 O6 -162(2) . .
C18 C19 C22 O6 9(3) . .
Sm1 O7 C23 O8 2(3) . .
Sm1 O7 C23 C24 177.8(16) . .
O7 C23 C24 C25 174(2) . .
O8 C23 C24 C25 -10(4) . .
O7 C23 C24 C29 -5(4) . .
O8 C23 C24 C29 171(2) . .
C29 C24 C25 C26 -6(4) . .
C23 C24 C25 C26 175(2) . .
Mn2 O9 C26 C25 -177.3(16) . .
Mn2 O9 C26 C27 -2(3) . .
C24 C25 C26 O9 -178(2) . .
C24 C25 C26 C27 6(3) . .
O9 C26 C27 C30 1(3) . .
C25 C26 C27 C30 177(2) . .
O9 C26 C27 C28 -177(2) . .
C25 C26 C27 C28 -1(3) . .
C30 C27 C28 C29 178(2) . .
C26 C27 C28 C29 -3(3) . .
C27 C28 C29 C24 3(3) . .
C25 C24 C29 C28 1(4) . .
C23 C24 C29 C28 -180(2) . .
C31 N3 C30 C27 -170.3(18) . .
Mn2 N3 C30 C27 5(3) . .
C28 C27 C30 N3 175(2) . .
C26 C27 C30 N3 -3(3) . .
C30 N3 C31 C32 -34(3) . .
Mn2 N3 C31 C32 150.7(16) . .
C30 N3 C31 C36 -153.8(18) . .
Mn2 N3 C31 C36 30.4(17) . .
N3 C31 C32 C33 -176.1(18) . .
C36 C31 C32 C33 -59(2) . .
C31 C32 C33 C34 58(3) . .
C32 C33 C34 C35 -58(3) . .
C33 C34 C35 C36 59(3) . .
C37 N4 C36 C35 -8(3) . .
Mn2 N4 C36 C35 168.8(15) . .
C37 N4 C36 C31 -127(2) . .
Mn2 N4 C36 C31 49.7(18) . .
C34 C35 C36 N4 -179.2(19) . .
C34 C35 C36 C31 -61(2) . .
C32 C31 C36 N4 -171.2(17) . .
N3 C31 C36 N4 -49.7(19) . .
C32 C31 C36 C35 62(2) . .
N3 C31 C36 C35 -176.3(16) . .
C36 N4 C37 C38 -179(2) . .
Mn2 N4 C37 C38 4(4) . .
N4 C37 C38 C43 11(4) . .
N4 C37 C38 C39 -166(3) . .
C43 C38 C39 C40 -3(5) . .
C37 C38 C39 C40 174(3) . .
C38 C39 C40 C41 10(5) . .
C39 C40 C41 C42 -8(4) . .
C39 C40 C41 C44 178(3) . .
C40 C41 C42 C43 0(4) . .
C44 C41 C42 C43 173(2) . .
Mn2 O10 C43 C38 -34(4) . .
Mn2 O10 C43 C42 153.0(18) . .
C39 C38 C43 O10 -178(3) . .
C37 C38 C43 O10 5(4) . .
C39 C38 C43 C42 -6(4) . .
C37 C38 C43 C42 177(2) . .
C41 C42 C43 O10 -179(2) . .
C41 C42 C43 C38 8(4) . .
Sm1 O12 C44 O11 0(4) 2_756 .
Sm1 O12 C44 C41 -173.1(16) 2_756 .
Sm2 O11 C44 O12 26(4) 2_756 .
Sm2 O11 C44 C41 -161.0(18) 2_756 .
C42 C41 C44 O12 -170(2) . .
C40 C41 C44 O12 3(4) . .
C42 C41 C44 O11 16(3) . .
C40 C41 C44 O11 -170(2) . .
C47A N7 C45 O19 14(4) . .
C46B N7 C45 O19 176(3) . .
C46A N7 C45 O19 -165(3) . .
C47B N7 C45 O19 -6(6) . .
Sm1 O23 C54 N10 -93(6) . .
C55 N10 C54 O23 -7(8) . .
C56 N10 C54 O23 173(4) . .
C59 N11 C57 O24 179(4) . .
C58 N11 C57 O24 2(6) . .
Sm1 O24 C57 N11 -69(10) . .
Sm2 O21A C51A N9A -173(4) . .
N9A N9A C51A O21A -107(10) 2_756 .
C53A N9A C51A O21A 161(6) . .
C52A N9A C51A O21A -29(8) . .
C53A N9A C51A O21A -21(10) 2_756 .
C52A N9A C51A O21A -177(5) 2_756 .
N9A N9A C52A C53A -61(12) 2_756 2_756
C51A N9A C52A C53A 164(13) . 2_756
C53A N9A C52A C53A -27(15) . 2_756
C52A N9A C52A C53A -54(16) 2_756 2_756
C51A N9A C52A N9A -135(3) . 2_756
C53A N9A C52A N9A 35(8) . 2_756
C53A N9A C52A N9A 61(12) 2_756 2_756
C52A N9A C52A N9A 8(8) 2_756 2_756
N9A N9A C53A C52A -67(13) 2_756 2_756
C51A N9A C53A C52A 68(15) . 2_756
C52A N9A C53A C52A -101(13) . 2_756
C53A N9A C53A C52A -111(16) 2_756 2_756
C51A N9A C53A N9A 135(5) . 2_756
C52A N9A C53A N9A -34(7) . 2_756
C53A N9A C53A N9A -44(6) 2_756 2_756
C52A N9A C53A N9A 67(13) 2_756 2_756
Sm1 O25A C60A N12A 179(4) . .
C61A N12A C60A O25A -145(7) . .
C62A N12A C60A O25A -1(14) . .
C61A N12A C60A O25A -163(6) 2_757 .
N12A N12A C60A O25A 153(5) 2_757 .
C60A N12A C61A C61A -154(9) . 2_757
C62A N12A C61A C61A 59(13) . 2_757
N12A N12A C61A C61A -54(8) 2_757 2_757
C60A N12A C61A N12A -100(5) . 2_757
C62A N12A C61A N12A 113(11) . 2_757
C61A N12A C61A N12A 54(8) 2_757 2_757
Sm1 O25B C60B N12B -137(7) . .
C61B N12B C60B O25B 176(7) . .
C62B N12B C60B O25B -134(8) . .
C50 N8 C48 O20 160(5) . .
C49 N8 C48 O20 -20(9) . .
Sm2 O20 C48 N8 -143(4) . .
C52B N9B C0AA O21B 45(21) . .
C53B N9B C0AA O21B -143(15) . .
